data_7104471
loop_
_publ_author_name
'Donohoe, Timothy J'
'Fishlock, Lisa P'
'Basutto, Jos\'e A'
'Bower, John F'
'Procopiou, Panayiotis A'
'Thompson, Amber L'

_publ_section_title
;
 Synthesis of substituted pyridines and pyridazines via ring closing
 metathesis.
;
_journal_issue 21
_journal_name_full 'Chemical communications (Cambridge, England)'
_journal_page_first 3008
_journal_page_last 3010
_journal_paper_doi 10.1039/b904363b
_journal_volume 34
_journal_year 2009
_chemical_absolute_configuration unk
_chemical_formula_moiety 'C7 H9 N1 O1'
_chemical_formula_sum 'C7 H9 N O'
_chemical_formula_weight 123.15
_chemical_melting_point ?
_space_group_IT_number 43
_symmetry_cell_setting orthorhombic
_symmetry_space_group_name_Hall 'F 2 -2d'
_symmetry_space_group_name_H-M 'F d d 2'
_atom_sites_solution_hydrogens geom
_atom_sites_solution_primary direct
_audit_creation_date 08-06-13
_audit_creation_method CRYSTALS_ver_12.86
_cell_angle_alpha 90
_cell_angle_beta 90
_cell_angle_gamma 90
_cell_formula_units_Z 16
_cell_length_a 11.4066(2)
_cell_length_b 26.5824(6)
_cell_length_c 8.5029(2)
_cell_measurement_reflns_used 834
_cell_measurement_temperature 150
_cell_measurement_theta_max 27
_cell_measurement_theta_min 5
_cell_volume 2578.21(10)
_computing_cell_refinement 'DENZO/SCALEPACK (Otwinowski & Minor, 1997)'
_computing_data_collection 'COLLECT (Nonius, 1997-2001).'
_computing_data_reduction 'DENZO/SCALEPACK (Otwinowski & Minor, 1997)'
_computing_molecular_graphics 'CAMERON (Watkin et al., 1996)'
_computing_publication_material 'CRYSTALS (Betteridge et al., 2003)'
_computing_structure_refinement 'CRYSTALS (Betteridge et al., 2003)'
_computing_structure_solution 'SIR92 (Altomare et al., 1994)'
_diffrn_ambient_temperature 150
_diffrn_measured_fraction_theta_full 0.987
_diffrn_measured_fraction_theta_max 0.987
_diffrn_measurement_device 'Nonius KappaCCD'
_diffrn_measurement_device_type Area
_diffrn_measurement_method \w
_diffrn_radiation_monochromator graphite
_diffrn_radiation_type 'Mo K\a'
_diffrn_radiation_wavelength 0.71073
_diffrn_reflns_av_R_equivalents 0.025
_diffrn_reflns_limit_h_max 14
_diffrn_reflns_limit_h_min -14
_diffrn_reflns_limit_k_max 34
_diffrn_reflns_limit_k_min -33
_diffrn_reflns_limit_l_max 11
_diffrn_reflns_limit_l_min -11
_diffrn_reflns_number 8601
_diffrn_reflns_theta_full 27.468
_diffrn_reflns_theta_max 27.468
_diffrn_reflns_theta_min 5.829
_diffrn_standards_number 0
_exptl_absorpt_coefficient_mu 0.086
_exptl_absorpt_correction_T_max 0.98
_exptl_absorpt_correction_T_min 0.91
_exptl_absorpt_correction_type multi-scan
_exptl_absorpt_process_details 'DENZO/SCALEPACK (Otwinowski & Minor, 1997)'
_exptl_crystal_colour clear_pale_colourless
_exptl_crystal_density_diffrn 1.269
_exptl_crystal_density_meas ?
_exptl_crystal_density_method .
_exptl_crystal_description block
_exptl_crystal_F_000 1056
_exptl_crystal_size_max 0.50
_exptl_crystal_size_mid 0.36
_exptl_crystal_size_min 0.28
_refine_diff_density_max 0.16
_refine_diff_density_min -0.12
_refine_ls_extinction_method None
_refine_ls_goodness_of_fit_ref 0.9999
_refine_ls_hydrogen_treatment constr
_refine_ls_matrix_type full
_refine_ls_number_parameters 82
_refine_ls_number_reflns 779
_refine_ls_number_restraints 1
_refine_ls_R_factor_all 0.0320
_refine_ls_R_factor_gt 0.0308
_refine_ls_shift/su_max 0.000596
_refine_ls_structure_factor_coef Fsqd
_refine_ls_weighting_details
;
Method= Modified Sheldrick
w=1/[\s^2^(F^2^) + ( 0.04P)^2^ + 2.23P]
,where P=(max(Fo^2^,0) + 2Fc^2^)/3
;
_refine_ls_weighting_scheme calc
_refine_ls_wR_factor_all 0.0779
_refine_ls_wR_factor_gt 0.0774
_refine_ls_wR_factor_ref 0.0779
_reflns_limit_h_max 14
_reflns_limit_h_min 0
_reflns_limit_k_max 34
_reflns_limit_k_min 0
_reflns_limit_l_max 11
_reflns_limit_l_min 0
_reflns_number_gt 756
_reflns_number_total 779
_reflns_threshold_expression I>2.0\s(I)
_oxford_diffrn_Wilson_B_factor 2.10
_oxford_diffrn_Wilson_scale 3.76
_oxford_refine_ls_r_factor_ref 0.0320
_oxford_refine_ls_scale 0.5260(18)
_oxford_reflns_number_all 779
_oxford_reflns_threshold_expression_ref I>-3.0\s(I)
_oxford_structure_analysis_title 5879
_cod_data_source_file b904363b.txt
_cod_data_source_block Compound-8
_cod_depositor_comments
;
The following automatic conversions were performed:
'_symmetry_cell_setting' value 'Orthorhombic' changed to 'orthorhombic'
according to '/home/saulius/struct/CIF-dictionaries/cif_core.dic'
dictionary named 'cif_core.dic' version 2.4.1 from 2010-06-29.

Automatic conversion script
Id: cif_fix_enum 1527 2010-12-29 10:47:43Z saulius 

The following automatic conversions were performed:

'_chemical_melting_point' value 'not measured' was changed to '?' -
the value is undefined or not given.

Automatic conversion script
Id: cif_fix_values 1646 2011-03-28 12:23:43Z adriana 
;
_cod_original_sg_symbol_H-M 'F d d 2 '
_cod_original_formula_sum 'C7 H9 N1 O1'
_cod_database_code 7104471

loop_
_symmetry_equiv_pos_as_xyz
x,y,z
x,y+1/2,z+1/2
x+1/2,y,z+1/2
x+1/2,y+1/2,z
-x+1/4,y+1/4,z+1/4
-x+1/4,y+3/4,z+3/4
-x+3/4,y+1/4,z+3/4
-x+3/4,y+3/4,z+1/4
x+1/4,-y+1/4,z+1/4
x+1/4,-y+3/4,z+3/4
x+3/4,-y+1/4,z+3/4
x+3/4,-y+3/4,z+1/4
-x+1/2,-y,z+1/2
-x+1/2,-y+1/2,z+1
-x+1,-y,z+1
-x+1,-y+1/2,z+1/2

loop_
_atom_site_label
_atom_site_type_symbol
_atom_site_fract_x
_atom_site_fract_y
_atom_site_fract_z
_atom_site_U_iso_or_equiv
_atom_site_occupancy
_atom_site_adp_type
_atom_site_refinement_flags_posn
_atom_site_refinement_flags_adp
_atom_site_refinement_flags_occupancy
_atom_site_disorder_assembly
_atom_site_disorder_group
_oxford_atom_site_special_shape
_atom_site_attached_hydrogens
O1 O 0.38246(11) 0.55027(5) 0.7616(2) 0.0312 1.0000 Uani . . . . . . .
C2 C 0.31227(13) 0.56000(6) 0.8870(2) 0.0225 1.0000 Uani . . . . . . .
C3 C 0.26116(14) 0.52175(6) 0.9756(2) 0.0243 1.0000 Uani . . . . . . .
N4 N 0.19099(12) 0.53080(5) 1.0990(2) 0.0270 1.0000 Uani . . . . . . .
C5 C 0.17048(14) 0.57908(6) 1.1375(3) 0.0271 1.0000 Uani . . . . . . .
C6 C 0.21915(14) 0.61968(6) 1.0579(2) 0.0245 1.0000 Uani . . . . . . .
C7 C 0.29229(14) 0.61029(6) 0.9296(2) 0.0224 1.0000 Uani . . . . . . .
C8 C 0.34736(16) 0.65197(6) 0.8367(2) 0.0292 1.0000 Uani . . . . . . .
C9 C 0.19147(17) 0.67257(6) 1.1093(3) 0.0336 1.0000 Uani . . . . . . .
H31 H 0.2783 0.4872 0.9457 0.0296 1.0000 Uiso R . . . . . .
H51 H 0.1191 0.5852 1.2238 0.0336 1.0000 Uiso R . . . . . .
H82 H 0.3876 0.6754 0.9034 0.0469 1.0000 Uiso R . . . . . .
H81 H 0.4085 0.6398 0.7684 0.0467 1.0000 Uiso R . . . . . .
H83 H 0.2909 0.6713 0.7781 0.0451 1.0000 Uiso R . . . . . .
H92 H 0.2646 0.6919 1.1308 0.0490 1.0000 Uiso R . . . . . .
H93 H 0.1419 0.6728 1.2042 0.0515 1.0000 Uiso R . . . . . .
H91 H 0.1511 0.6908 1.0260 0.0508 1.0000 Uiso R . . . . . .
H11 H 0.3615 0.5225 0.7194 0.0485 1.0000 Uiso R . . . . . .

loop_
_atom_site_aniso_label
_atom_site_aniso_U_11
_atom_site_aniso_U_22
_atom_site_aniso_U_33
_atom_site_aniso_U_23
_atom_site_aniso_U_13
_atom_site_aniso_U_12
O1 0.0339(6) 0.0312(6) 0.0284(7) -0.0076(5) 0.0083(6) -0.0068(5)
C2 0.0221(7) 0.0253(7) 0.0201(7) -0.0019(6) -0.0024(6) -0.0019(6)
C3 0.0257(7) 0.0223(7) 0.0248(8) 0.0011(7) -0.0035(7) -0.0016(6)
N4 0.0286(7) 0.0289(6) 0.0233(7) 0.0041(6) -0.0029(6) -0.0020(5)
C5 0.0261(7) 0.0341(8) 0.0212(8) 0.0005(7) -0.0013(7) 0.0021(6)
C6 0.0237(7) 0.0272(8) 0.0226(8) -0.0020(6) -0.0062(6) 0.0025(6)
C7 0.0237(7) 0.0228(7) 0.0207(8) 0.0009(6) -0.0052(6) -0.0021(6)
C8 0.0332(8) 0.0249(7) 0.0294(9) 0.0033(7) -0.0039(7) -0.0058(6)
C9 0.0376(8) 0.0301(8) 0.0330(10) -0.0074(8) -0.0069(8) 0.0073(7)

loop_
_atom_type_symbol
_atom_type_scat_dispersion_real
_atom_type_scat_dispersion_imag
_atom_type_scat_Cromer_Mann_a1
_atom_type_scat_Cromer_Mann_b1
_atom_type_scat_Cromer_Mann_a2
_atom_type_scat_Cromer_Mann_b2
_atom_type_scat_Cromer_Mann_a3
_atom_type_scat_Cromer_Mann_b3
_atom_type_scat_Cromer_Mann_a4
_atom_type_scat_Cromer_Mann_b4
_atom_type_scat_Cromer_Mann_c
_atom_type_scat_source
C 0.0033 0.0016 2.3100 20.8439 1.0200 10.2075 1.5886 0.5687 0.8650 51.6512 0.2156 'International Tables Vol C 4.2.6.8 and 6.1.1.4'
H 0.0000 0.0000 0.4930 10.5109 0.3229 26.1257 0.1402 3.1424 0.0408 57.7998 0.0030 'International Tables Vol C 4.2.6.8 and 6.1.1.4'
N 0.0061 0.0033 12.2126 0.0057 3.1322 9.8933 2.0125 28.9975 1.1663 0.5826 -11.5290 'International Tables Vol C 4.2.6.8 and 6.1.1.4'
O 0.0106 0.0060 3.0485 13.2771 2.2868 5.7011 1.5463 0.3239 0.8670 32.9089 0.2508 'International Tables Vol C 4.2.6.8 and 6.1.1.4'

loop_
_geom_angle_atom_site_label_1
_geom_angle_site_symmetry_1
_geom_angle_atom_site_label_2
_geom_angle_site_symmetry_2
_geom_angle_atom_site_label_3
_geom_angle_site_symmetry_3
_geom_angle
_geom_angle_publ_flag
C2 . O1 . H11 . 109.2 no
O1 . C2 . C3 . 122.17(14) yes
O1 . C2 . C7 . 118.67(14) yes
C3 . C2 . C7 . 119.16(15) yes
C2 . C3 . N4 . 122.81(14) yes
C2 . C3 . H31 . 117.6 no
N4 . C3 . H31 . 119.6 no
C3 . N4 . C5 . 117.75(14) yes
N4 . C5 . C6 . 123.56(16) yes
N4 . C5 . H51 . 117.2 no
C6 . C5 . H51 . 119.3 no
C5 . C6 . C7 . 118.72(15) yes
C5 . C6 . C9 . 120.01(16) yes
C7 . C6 . C9 . 121.27(16) yes
C2 . C7 . C6 . 117.98(15) yes
C2 . C7 . C8 . 119.99(15) yes
C6 . C7 . C8 . 122.03(15) yes
C7 . C8 . H82 . 111.7 no
C7 . C8 . H81 . 112.0 no
H82 . C8 . H81 . 103.1 no
C7 . C8 . H83 . 112.7 no
H82 . C8 . H83 . 106.3 no
H81 . C8 . H83 . 110.6 no
C6 . C9 . H92 . 111.0 no
C6 . C9 . H93 . 111.3 no
H92 . C9 . H93 . 109.1 no
C6 . C9 . H91 . 110.6 no
H92 . C9 . H91 . 105.8 no
H93 . C9 . H91 . 108.7 no

loop_
_geom_bond_atom_site_label_1
_geom_bond_site_symmetry_1
_geom_bond_atom_site_label_2
_geom_bond_site_symmetry_2
_geom_bond_distance
_geom_bond_publ_flag
O1 . C2 . 1.358(2) yes
O1 . H11 . 0.854 no
C2 . C3 . 1.393(2) yes
C2 . C7 . 1.404(2) yes
C3 . N4 . 1.341(2) yes
C3 . H31 . 0.973 no
N4 . C5 . 1.345(2) yes
C5 . C6 . 1.390(2) yes
C5 . H51 . 0.953 no
C6 . C7 . 1.396(2) yes
C6 . C9 . 1.506(2) yes
C7 . C8 . 1.499(2) yes
C8 . H82 . 0.960 no
C8 . H81 . 0.963 no
C8 . H83 . 0.963 no
C9 . H92 . 0.996 no
C9 . H93 . 0.985 no
C9 . H91 . 0.974 no

loop_
_geom_hbond_atom_site_label_D
_geom_hbond_site_symmetry_D
_geom_hbond_atom_site_label_H
_geom_hbond_site_symmetry_H
_geom_hbond_atom_site_label_A
_geom_hbond_site_symmetry_A
_geom_hbond_angle_DHA
_geom_hbond_distance_DH
_geom_hbond_distance_HA
_geom_hbond_distance_DA
_geom_hbond_publ_flag
O1 . H11 . N4 13_564 170 0.85 1.85 2.694(3) yes

loop_
_cod_related_entry_id
_cod_related_entry_database
_cod_related_entry_code
1 ChemSpider 13557746
